data_4036275
loop_
_publ_author_name
'Luo, Hongmei'
'Pan, Ling'
'Xu, Xianxiu'
'Liu, Qun'

_publ_section_title
;
 Friedel-Crafts Coupling of Electron-Deficient Benzoylacetones Tuned by
 Remote Electronic Effects.
;
_journal_issue 16
_journal_name_full 'The Journal of organic chemistry'
_journal_page_first 8282
_journal_page_last 8289
_journal_paper_doi 10.1021/acs.joc.5b01371
_journal_volume 80
_journal_year 2015
_chemical_formula_moiety 'C14 H10 O3 S2, C H Cl3 '
_chemical_formula_sum 'C15 H11 Cl3 N0 O3 S2'
_chemical_formula_weight 409.71
_space_group_IT_number 2
_space_group_name_Hall '-P 1'
_space_group_name_H-M_alt 'P -1'
_symmetry_cell_setting triclinic
_symmetry_space_group_name_Hall '-P 1'
_symmetry_space_group_name_H-M 'P -1'
_atom_sites_solution_hydrogens geom
_atom_sites_solution_primary direct
_atom_sites_solution_secondary difmap
_audit_creation_method SHELXL-97
_cell_angle_alpha 107.9550(10)
_cell_angle_beta 91.440(2)
_cell_angle_gamma 94.341(2)
_cell_formula_units_Z 2
_cell_length_a 5.6891(5)
_cell_length_b 10.2427(9)
_cell_length_c 15.0808(13)
_cell_measurement_reflns_used 2379
_cell_measurement_temperature 293(2)
_cell_measurement_theta_max 25.0
_cell_measurement_theta_min 2.1
_cell_volume 832.50(13)
_computing_cell_refinement CrysAlis
_computing_data_collection 'CrysAlis (Oxford Diffraction, 2006)'
_computing_data_reduction CrysAlis
_computing_structure_refinement 'SHELXL-97 (Sheldrick, 2008)'
_computing_structure_solution 'SHELXS-97 (Sheldrick, 2008)'
_diffrn_ambient_temperature 293(2)
_diffrn_measured_fraction_theta_full 0.979
_diffrn_measured_fraction_theta_max 0.979
_diffrn_measurement_device_type 'Oxford Diffraction Gemini R Ultra'
_diffrn_measurement_method '\w scan'
_diffrn_radiation_monochromator graphite
_diffrn_radiation_source 'fine-focus sealed tube'
_diffrn_radiation_type MoK\a
_diffrn_radiation_wavelength 0.71073
_diffrn_reflns_av_R_equivalents 0.0167
_diffrn_reflns_av_sigmaI/netI 0.0359
_diffrn_reflns_limit_h_max 6
_diffrn_reflns_limit_h_min -6
_diffrn_reflns_limit_k_max 4
_diffrn_reflns_limit_k_min -12
_diffrn_reflns_limit_l_max 17
_diffrn_reflns_limit_l_min -17
_diffrn_reflns_number 4163
_diffrn_reflns_theta_full 25.00
_diffrn_reflns_theta_max 25.00
_diffrn_reflns_theta_min 2.10
_exptl_absorpt_coefficient_mu 0.811
_exptl_absorpt_correction_T_max 0.85
_exptl_absorpt_correction_T_min 0.85
_exptl_absorpt_correction_type multi-scan
_exptl_crystal_colour yellow
_exptl_crystal_density_diffrn 1.634
_exptl_crystal_density_meas 1.63
_exptl_crystal_density_method 'not measured'
_exptl_crystal_description bulk
_exptl_crystal_F_000 416
_exptl_crystal_size_max 0.2
_exptl_crystal_size_mid 0.2
_exptl_crystal_size_min 0.2
_refine_diff_density_max 0.743
_refine_diff_density_min -0.538
_refine_diff_density_rms 0.077
_refine_ls_extinction_method none
_refine_ls_goodness_of_fit_ref 1.055
_refine_ls_hydrogen_treatment mixed
_refine_ls_matrix_type full
_refine_ls_number_parameters 208
_refine_ls_number_reflns 2877
_refine_ls_number_restraints 0
_refine_ls_restrained_S_all 1.055
_refine_ls_R_factor_all 0.0645
_refine_ls_R_factor_gt 0.0531
_refine_ls_shift/su_max 0.000
_refine_ls_shift/su_mean 0.000
_refine_ls_structure_factor_coef Fsqd
_refine_ls_weighting_details 'calc w=1/[\s^2^(Fo^2^)+(0.0750P)^2^+0.9018P] where P=(Fo^2^+2Fc^2^)/3'
_refine_ls_weighting_scheme calc
_refine_ls_wR_factor_gt 0.1343
_refine_ls_wR_factor_ref 0.1493
_reflns_number_gt 2379
_reflns_number_total 2877
_reflns_threshold_expression >2\s(I)
_cod_data_source_file jo5b01371_si_002.cif
_cod_data_source_block 5a
_cod_depositor_comments
;
The following automatic conversions were performed:

data item '_symmetry_cell_setting' value 'Triclinic' was changed to
'triclinic' in accordance with the
/home/saulius/struct/COD-crude-data/automatic-downloads/DataCite-retrospective/ACS/depositions/lib/dictionaries/cif_core.dic
dictionary named 'cif_core.dic' version 2.4.2 last updated on
2011-04-26.

Automatic conversion script
Id: cif_fix_values 6909 2019-04-08 15:41:33Z antanas 
;
_cod_database_code 4036275

loop_
_symmetry_equiv_pos_as_xyz
'x, y, z'
'-x, -y, -z'

loop_
_atom_site_label
_atom_site_type_symbol
_atom_site_fract_x
_atom_site_fract_y
_atom_site_fract_z
_atom_site_U_iso_or_equiv
_atom_site_adp_type
_atom_site_occupancy
_atom_site_symmetry_multiplicity
_atom_site_calc_flag
_atom_site_refinement_flags
S1 S 0.12157(18) 0.36298(10) 0.01149(7) 0.0434(3) Uani 1 1 d .
S2 S 0.31844(18) 0.11531(10) 0.02514(7) 0.0431(3) Uani 1 1 d .
O1 O -0.2162(5) 0.4265(3) 0.13000(18) 0.0414(6) Uani 1 1 d .
O3 O -0.0752(5) 0.0816(3) 0.3272(2) 0.0487(7) Uani 1 1 d .
O2 O 0.1601(5) 0.0549(3) 0.1724(2) 0.0472(7) Uani 1 1 d .
C8 C -0.0157(6) 0.2395(3) 0.1414(2) 0.0312(8) Uani 1 1 d .
C4 C -0.3379(6) 0.3397(3) 0.2506(2) 0.0333(8) Uani 1 1 d .
C10 C -0.1224(6) 0.1530(4) 0.2797(3) 0.0362(8) Uani 1 1 d .
C7 C -0.1885(6) 0.3410(3) 0.1705(2) 0.0322(8) Uani 1 1 d .
C3 C -0.5136(6) 0.4297(4) 0.2741(3) 0.0392(9) Uani 1 1 d .
H3A H -0.5364 0.4902 0.2403 0.047 Uiso 1 1 calc R
C5 C -0.3063(6) 0.2498(4) 0.3022(2) 0.0338(8) Uani 1 1 d .
C1 C -0.6228(6) 0.3429(4) 0.4014(3) 0.0415(9) Uani 1 1 d .
C9 C 0.0193(6) 0.1431(3) 0.1926(3) 0.0357(8) Uani 1 1 d .
C6 C -0.4492(6) 0.2520(4) 0.3769(3) 0.0384(8) Uani 1 1 d .
H6A H -0.4272 0.1913 0.4107 0.046 Uiso 1 1 calc R
C11 C 0.1253(6) 0.2398(3) 0.0673(2) 0.0329(8) Uani 1 1 d .
C2 C -0.6550(7) 0.4297(4) 0.3474(3) 0.0419(9) Uani 1 1 d .
H2A H -0.7744 0.4890 0.3611 0.050 Uiso 1 1 calc R
C14 C -0.7741(7) 0.3450(5) 0.4820(3) 0.0486(10) Uani 1 1 d .
H14A H -0.8869 0.4119 0.4877 0.073 Uiso 1 1 calc R
H14B H -0.6763 0.3690 0.5385 0.073 Uiso 1 1 calc R
H14C H -0.8557 0.2556 0.4714 0.073 Uiso 1 1 calc R
C12 C 0.3806(8) 0.3151(5) -0.0551(3) 0.0558(11) Uani 1 1 d .
H12A H 0.3697 0.3386 -0.1126 0.067 Uiso 1 1 calc R
H12B H 0.5219 0.3642 -0.0193 0.067 Uiso 1 1 calc R
C13 C 0.3913(9) 0.1657(4) -0.0760(3) 0.0581(12) Uani 1 1 d .
H13A H 0.5487 0.1415 -0.0939 0.070 Uiso 1 1 calc R
H13B H 0.2810 0.1170 -0.1279 0.070 Uiso 1 1 calc R
Cl2 Cl -0.44257(18) 0.82886(14) 0.31286(9) 0.0645(4) Uani 1 1 d .
Cl1 Cl -0.9023(2) 0.69958(13) 0.24144(11) 0.0763(5) Uani 1 1 d .
Cl3 Cl -0.8316(3) 0.87973(18) 0.43116(9) 0.0810(5) Uani 1 1 d .
C15 C -0.7444(7) 0.8476(4) 0.3167(3) 0.0400(9) Uani 1 1 d .
H15 H -0.7761 0.9265 0.2959 0.048 Uiso 1 1 calc R

loop_
_atom_site_aniso_label
_atom_site_aniso_U_11
_atom_site_aniso_U_22
_atom_site_aniso_U_33
_atom_site_aniso_U_23
_atom_site_aniso_U_13
_atom_site_aniso_U_12
S1 0.0549(6) 0.0372(5) 0.0485(6) 0.0247(4) 0.0077(5) 0.0190(4)
S2 0.0528(6) 0.0347(5) 0.0509(6) 0.0222(4) 0.0119(5) 0.0204(4)
O1 0.0487(15) 0.0353(14) 0.0473(15) 0.0209(12) 0.0030(12) 0.0148(12)
O3 0.0542(17) 0.0450(16) 0.0628(18) 0.0371(14) 0.0101(14) 0.0143(13)
O2 0.0549(17) 0.0385(15) 0.0584(17) 0.0250(13) 0.0088(13) 0.0231(13)
C8 0.0321(18) 0.0260(17) 0.0366(19) 0.0119(14) -0.0061(14) 0.0020(14)
C4 0.0337(18) 0.0262(18) 0.0378(19) 0.0080(15) -0.0077(15) 0.0006(14)
C10 0.039(2) 0.0280(18) 0.044(2) 0.0160(16) -0.0032(16) 0.0007(15)
C7 0.0356(18) 0.0258(17) 0.0341(18) 0.0088(14) -0.0109(15) 0.0033(14)
C3 0.040(2) 0.035(2) 0.045(2) 0.0144(17) -0.0019(16) 0.0103(16)
C5 0.0327(18) 0.0289(18) 0.0386(19) 0.0107(15) -0.0064(15) -0.0017(14)
C1 0.036(2) 0.043(2) 0.043(2) 0.0099(17) -0.0010(16) -0.0003(17)
C9 0.0372(19) 0.0249(18) 0.046(2) 0.0129(15) -0.0043(16) 0.0052(15)
C6 0.0369(19) 0.037(2) 0.044(2) 0.0176(17) -0.0033(16) -0.0013(16)
C11 0.0356(19) 0.0240(17) 0.039(2) 0.0105(15) -0.0089(15) 0.0041(14)
C2 0.035(2) 0.042(2) 0.046(2) 0.0081(17) -0.0013(16) 0.0104(16)
C14 0.043(2) 0.057(3) 0.046(2) 0.016(2) 0.0047(18) 0.0053(19)
C12 0.059(3) 0.055(3) 0.062(3) 0.029(2) 0.007(2) 0.019(2)
C13 0.077(3) 0.050(3) 0.060(3) 0.030(2) 0.024(2) 0.027(2)
Cl2 0.0359(6) 0.0913(9) 0.0670(7) 0.0269(7) 0.0048(5) 0.0004(5)
Cl1 0.0527(7) 0.0531(7) 0.1097(11) 0.0076(7) -0.0298(7) 0.0079(5)
Cl3 0.0787(9) 0.1293(13) 0.0554(7) 0.0473(8) 0.0254(6) 0.0489(8)
C15 0.043(2) 0.038(2) 0.044(2) 0.0182(17) 0.0053(17) 0.0114(17)

loop_
_atom_type_symbol
_atom_type_description
_atom_type_scat_dispersion_real
_atom_type_scat_dispersion_imag
_atom_type_scat_source
C C 0.0033 0.0016 'International Tables Vol C Tables 4.2.6.8 and 6.1.1.4'
H H 0.0000 0.0000 'International Tables Vol C Tables 4.2.6.8 and 6.1.1.4'
N N 0.0061 0.0033 'International Tables Vol C Tables 4.2.6.8 and 6.1.1.4'
O O 0.0106 0.0060 'International Tables Vol C Tables 4.2.6.8 and 6.1.1.4'
S S 0.1246 0.1234 'International Tables Vol C Tables 4.2.6.8 and 6.1.1.4'
Cl Cl 0.1484 0.1585 'International Tables Vol C Tables 4.2.6.8 and 6.1.1.4'

loop_
_geom_angle_atom_site_label_1
_geom_angle_atom_site_label_2
_geom_angle_atom_site_label_3
_geom_angle
C11 S1 C12 96.41(18)
C11 S2 C13 95.82(18)
C11 C8 C9 119.6(3)
C11 C8 C7 120.1(3)
C9 C8 C7 120.3(3)
C3 C4 C5 118.9(3)
C3 C4 C7 119.3(3)
C5 C4 C7 121.7(3)
O3 C10 C5 122.9(3)
O3 C10 C9 118.3(3)
C5 C10 C9 118.7(3)
O1 C7 C8 121.5(3)
O1 C7 C4 119.2(3)
C8 C7 C4 119.3(3)
C2 C3 C4 120.4(3)
C4 C5 C6 120.0(3)
C4 C5 C10 120.7(3)
C6 C5 C10 119.3(3)
C6 C1 C2 117.8(4)
C6 C1 C14 120.8(4)
C2 C1 C14 121.4(4)
O2 C9 C8 124.1(4)
O2 C9 C10 117.0(3)
C8 C9 C10 118.9(3)
C1 C6 C5 121.3(3)
C8 C11 S1 122.9(3)
C8 C11 S2 122.0(3)
S1 C11 S2 115.1(2)
C3 C2 C1 121.6(3)
C13 C12 S1 107.9(3)
C12 C13 S2 109.9(3)
Cl2 C15 Cl3 109.8(2)
Cl2 C15 Cl1 110.1(2)
Cl3 C15 Cl1 111.1(2)

loop_
_geom_bond_atom_site_label_1
_geom_bond_atom_site_label_2
_geom_bond_distance
S1 C11 1.721(3)
S1 C12 1.817(5)
S2 C11 1.727(3)
S2 C13 1.803(4)
O1 C7 1.228(4)
O3 C10 1.210(4)
O2 C9 1.226(4)
C8 C11 1.391(5)
C8 C9 1.451(5)
C8 C7 1.461(5)
C4 C3 1.390(5)
C4 C5 1.395(5)
C4 C7 1.498(5)
C10 C5 1.469(5)
C10 C9 1.539(5)
C3 C2 1.383(5)
C5 C6 1.401(5)
C1 C6 1.387(5)
C1 C2 1.396(6)
C1 C14 1.503(5)
C12 C13 1.470(6)
Cl2 C15 1.743(4)
Cl1 C15 1.753(4)
Cl3 C15 1.746(4)
